data_7131524
loop_
_publ_author_name
'Moinet, Eric C.'
'Tardif, Olivier'
'Maichle-M&#xf6;ssmer, C&#xe4;cilia'
'Anwander, Reiner'

_publ_section_title
;
 Triisobutylaluminium-promoted formation of lanthanide hydrides.
;
_journal_issue 35
_journal_name_full 'Chemical communications (Cambridge, England)'
_journal_page_first 5261
_journal_page_last 5264
_journal_paper_doi 10.1039/d3cc01330h
_journal_volume 59
_journal_year 2023
_chemical_formula_sum 'C46 H106 Al2 N Nd O6 Si2'
_chemical_formula_weight 1023.69
_chemical_properties_physical Air-sensitive,Moisture-sensitive
_space_group_crystal_system monoclinic
_space_group_IT_number 14
_space_group_name_Hall '-P 2ybc'
_space_group_name_H-M_alt 'P 1 21/c 1'
_atom_sites_solution_hydrogens mixed
_audit_creation_method SHELXL-2018/3
_audit_update_record
;
2023-03-16 deposited with the CCDC.	2023-04-05 downloaded from the CCDC.
;
_cell_angle_alpha 90
_cell_angle_beta 91.616(2)
_cell_angle_gamma 90
_cell_formula_units_Z 4
_cell_length_a 14.1320(17)
_cell_length_b 15.5704(19)
_cell_length_c 26.282(3)
_cell_measurement_reflns_used 8261
_cell_measurement_temperature 100(2)
_cell_measurement_theta_max 22.99
_cell_measurement_theta_min 2.463
_cell_volume 5780.8(12)
_computing_cell_refinement 'SAINT V8.38A (Bruker AXS Inc., 2017)'
_computing_data_collection 'APEX3 v2017.3-0 (Bruker AXS)'
_computing_data_reduction 'SAINT V8.38A (Bruker AXS Inc., 2017)'
_computing_structure_refinement 'SHELXL-2018/3 (Sheldrick, 2018)'
_computing_structure_solution 'SHELXT 2014/5 (Sheldrick, 2014)'
_diffrn_ambient_temperature 100(2)
_diffrn_measured_fraction_theta_full 1.000
_diffrn_measured_fraction_theta_max 0.995
_diffrn_measurement_device_type 'Bruker APEX II DUO'
_diffrn_measurement_method 'omega scans'
_diffrn_radiation_type MoK\a
_diffrn_radiation_wavelength 0.71073
_diffrn_reflns_av_R_equivalents 0.1055
_diffrn_reflns_av_unetI/netI 0.0720
_diffrn_reflns_Laue_measured_fraction_full 1.000
_diffrn_reflns_Laue_measured_fraction_max 0.995
_diffrn_reflns_limit_h_max 18
_diffrn_reflns_limit_h_min -18
_diffrn_reflns_limit_k_max 20
_diffrn_reflns_limit_k_min -20
_diffrn_reflns_limit_l_max 34
_diffrn_reflns_limit_l_min -34
_diffrn_reflns_number 90248
_diffrn_reflns_point_group_measured_fraction_full 1.000
_diffrn_reflns_point_group_measured_fraction_max 0.995
_diffrn_reflns_theta_full 25.242
_diffrn_reflns_theta_max 28.342
_diffrn_reflns_theta_min 1.441
_diffrn_source 'ImuS-focus sealed tube'
_exptl_absorpt_coefficient_mu 1.009
_exptl_absorpt_correction_type multi-scan
_exptl_absorpt_process_details sadabs
_exptl_crystal_colour colourless
_exptl_crystal_density_diffrn 1.176
_exptl_crystal_description needle
_exptl_crystal_F_000 2204
_exptl_crystal_size_max 0.187
_exptl_crystal_size_mid 0.097
_exptl_crystal_size_min 0.051
_exptl_transmission_factor_max 0.7457
_exptl_transmission_factor_min 0.6843
_refine_diff_density_max 1.606
_refine_diff_density_min -0.732
_refine_diff_density_rms 0.108
_refine_ls_extinction_method none
_refine_ls_goodness_of_fit_ref 1.020
_refine_ls_hydrogen_treatment mixed
_refine_ls_matrix_type full
_refine_ls_number_parameters 547
_refine_ls_number_reflns 14361
_refine_ls_number_restraints 0
_refine_ls_restrained_S_all 1.020
_refine_ls_R_factor_all 0.0633
_refine_ls_R_factor_gt 0.0395
_refine_ls_shift/su_max 0.002
_refine_ls_shift/su_mean 0.000
_refine_ls_structure_factor_coef Fsqd
_refine_ls_weighting_details 'w=1/[\s^2^(Fo^2^)+(0.0233P)^2^+3.1248P] where P=(Fo^2^+2Fc^2^)/3'
_refine_ls_weighting_scheme calc
_refine_ls_wR_factor_gt 0.0806
_refine_ls_wR_factor_ref 0.0916
_reflns_Friedel_coverage 0.000
_reflns_number_gt 10726
_reflns_number_total 14361
_reflns_threshold_expression 'I > 2\s(I)'
_cod_data_source_file d3cc01330h2.cif
_cod_data_source_block 2_mo_EM307_0m_a
_cod_depositor_comments 'Adding full bibliography for 7131521--7131525.cif.'
_cod_original_sg_symbol_H-M 'P 21/c'
_cod_database_code 7131524
_shelx_shelxl_version_number 2018/3
_shelx_space_group_comment
;
The symmetry employed for this shelxl refinement is uniquely defined
by the following loop, which should always be used as a source of
symmetry information in preference to the above space-group names.
They are only intended as comments.
;
_shelx_estimated_absorpt_t_min 0.834
_shelx_estimated_absorpt_t_max 0.950

loop_
_space_group_symop_operation_xyz
'x, y, z'
'-x, y+1/2, -z+1/2'
'-x, -y, -z'
'x, -y-1/2, z-1/2'

loop_
_atom_site_label
_atom_site_type_symbol
_atom_site_fract_x
_atom_site_fract_y
_atom_site_fract_z
_atom_site_U_iso_or_equiv
_atom_site_adp_type
_atom_site_occupancy
_atom_site_site_symmetry_order
_atom_site_calc_flag
_atom_site_refinement_flags_posn
_atom_site_refinement_flags_adp
_atom_site_refinement_flags_occupancy
_atom_site_disorder_assembly
_atom_site_disorder_group
C1 C 0.4537(2) 0.0754(2) 0.65110(12) 0.0261(7) Uani 1 1 d . . . . .
H1A H 0.522659 0.075340 0.658842 0.031 Uiso 1 1 calc R U . . .
H1B H 0.435865 0.019465 0.635684 0.031 Uiso 1 1 calc R U . . .
C2 C 0.3999(2) 0.0908(2) 0.69823(12) 0.0278(8) Uani 1 1 d . . . . .
H2A H 0.407419 0.041655 0.721894 0.033 Uiso 1 1 calc R U . . .
H2B H 0.423017 0.143395 0.715708 0.033 Uiso 1 1 calc R U . . .
C3 C 0.2409(2) 0.1133(2) 0.72481(11) 0.0219(7) Uani 1 1 d . . . . .
H3A H 0.246307 0.172985 0.737469 0.026 Uiso 1 1 calc R U . . .
H3B H 0.258868 0.073701 0.752940 0.026 Uiso 1 1 calc R U . . .
C4 C 0.1417(2) 0.0955(2) 0.70637(11) 0.0204(7) Uani 1 1 d . . . . .
H4A H 0.131427 0.032853 0.702847 0.025 Uiso 1 1 calc R U . . .
H4B H 0.095976 0.118258 0.730856 0.025 Uiso 1 1 calc R U . . .
C5 C 0.03036(19) 0.1387(2) 0.64139(12) 0.0218(7) Uani 1 1 d . . . . .
H5A H -0.003961 0.184069 0.659734 0.026 Uiso 1 1 calc R U . . .
H5B H 0.000163 0.082694 0.648341 0.026 Uiso 1 1 calc R U . . .
C6 C 0.0281(2) 0.1568(2) 0.58492(12) 0.0202(6) Uani 1 1 d . . . . .
H6A H 0.046314 0.104464 0.566166 0.024 Uiso 1 1 calc R U . . .
H6B H -0.036885 0.173000 0.573586 0.024 Uiso 1 1 calc R U . . .
C7 C 0.0623(2) 0.30869(19) 0.59135(12) 0.0215(6) Uani 1 1 d . . . . .
H7A H 0.068730 0.312595 0.628884 0.026 Uiso 1 1 calc R U . . .
H7B H -0.004746 0.319049 0.581160 0.026 Uiso 1 1 calc R U . . .
C8 C 0.1252(2) 0.3728(2) 0.56674(12) 0.0211(7) Uani 1 1 d . . . . .
H8A H 0.112300 0.374515 0.529534 0.025 Uiso 1 1 calc R U . . .
H8B H 0.114588 0.430886 0.580827 0.025 Uiso 1 1 calc R U . . .
C9 C 0.2876(2) 0.40197(19) 0.55372(12) 0.0211(7) Uani 1 1 d . . . . .
H9A H 0.276885 0.462003 0.564563 0.025 Uiso 1 1 calc R U . . .
H9B H 0.279480 0.398986 0.516227 0.025 Uiso 1 1 calc R U . . .
C10 C 0.3854(2) 0.3736(2) 0.56969(12) 0.0231(7) Uani 1 1 d . . . . .
H10A H 0.432601 0.401542 0.548003 0.028 Uiso 1 1 calc R U . . .
H10B H 0.399026 0.390539 0.605463 0.028 Uiso 1 1 calc R U . . .
C11 C 0.4890(2) 0.2534(2) 0.56735(13) 0.0265(7) Uani 1 1 d . . . . .
H11A H 0.523187 0.281599 0.596197 0.032 Uiso 1 1 calc R U . . .
H11B H 0.521065 0.268371 0.535526 0.032 Uiso 1 1 calc R U . . .
C12 C 0.4883(2) 0.1583(2) 0.57462(12) 0.0271(7) Uani 1 1 d . . . . .
H12A H 0.461981 0.129146 0.543883 0.032 Uiso 1 1 calc R U . . .
H12B H 0.553078 0.136544 0.581836 0.032 Uiso 1 1 calc R U . . .
C13 C 0.2161(2) -0.0565(2) 0.61410(12) 0.0266(7) Uani 1 1 d . . . . .
H13A H 0.217815 -0.119270 0.616609 0.040 Uiso 1 1 calc R U . . .
H13B H 0.151938 -0.036075 0.620578 0.040 Uiso 1 1 calc R U . . .
H13C H 0.260562 -0.031672 0.639317 0.040 Uiso 1 1 calc R U . . .
C14 C 0.3695(2) -0.0718(2) 0.53699(13) 0.0281(7) Uani 1 1 d . . . . .
H14A H 0.367169 -0.133633 0.543783 0.042 Uiso 1 1 calc R U . . .
H14B H 0.417237 -0.045014 0.559615 0.042 Uiso 1 1 calc R U . . .
H14C H 0.386123 -0.062209 0.501486 0.042 Uiso 1 1 calc R U . . .
C15 C 0.1614(2) -0.0807(2) 0.50653(13) 0.0281(7) Uani 1 1 d . . . . .
H15A H 0.166787 -0.142755 0.512288 0.042 Uiso 1 1 calc R U . . .
H15B H 0.173667 -0.067942 0.470803 0.042 Uiso 1 1 calc R U . . .
H15C H 0.097470 -0.061653 0.514553 0.042 Uiso 1 1 calc R U . . .
C16 C 0.3120(2) 0.0584(2) 0.43125(12) 0.0265(7) Uani 1 1 d . . . . .
H16A H 0.302166 0.080829 0.396663 0.040 Uiso 1 1 calc R U . . .
H16B H 0.295069 -0.002610 0.431906 0.040 Uiso 1 1 calc R U . . .
H16C H 0.378660 0.065224 0.441776 0.040 Uiso 1 1 calc R U . . .
C17 C 0.1096(2) 0.1147(2) 0.45174(12) 0.0305(8) Uani 1 1 d . . . . .
H17A H 0.105927 0.136253 0.416693 0.046 Uiso 1 1 calc R U . . .
H17B H 0.069828 0.150343 0.473256 0.046 Uiso 1 1 calc R U . . .
H17C H 0.087214 0.055196 0.452472 0.046 Uiso 1 1 calc R U . . .
C18 C 0.2685(3) 0.2344(2) 0.46652(13) 0.0355(9) Uani 1 1 d . . . . .
H18A H 0.259639 0.249342 0.430475 0.053 Uiso 1 1 calc R U . . .
H18B H 0.335000 0.242919 0.476922 0.053 Uiso 1 1 calc R U . . .
H18C H 0.228308 0.271205 0.487064 0.053 Uiso 1 1 calc R U . . .
C19 C 0.1391(2) 0.3402(2) 0.73543(12) 0.0214(7) Uani 1 1 d . . . . .
H19A H 0.099567 0.377253 0.712793 0.026 Uiso 1 1 calc R U . . .
H19B H 0.123199 0.279892 0.726763 0.026 Uiso 1 1 calc R U . . .
C20 C 0.1094(2) 0.3563(2) 0.79043(12) 0.0206(7) Uani 1 1 d . . . . .
H20 H 0.148950 0.318603 0.813289 0.025 Uiso 1 1 calc R U . . .
C21 C 0.0056(2) 0.3338(2) 0.79841(14) 0.0310(8) Uani 1 1 d . . . . .
H21A H -0.009703 0.343850 0.834060 0.046 Uiso 1 1 calc R U . . .
H21B H -0.005190 0.273257 0.789939 0.046 Uiso 1 1 calc R U . . .
H21C H -0.034847 0.369943 0.776354 0.046 Uiso 1 1 calc R U . . .
C22 C 0.1277(2) 0.4491(2) 0.80617(12) 0.0242(7) Uani 1 1 d . . . . .
H22A H 0.109157 0.457347 0.841484 0.036 Uiso 1 1 calc R U . . .
H22B H 0.090613 0.487591 0.783868 0.036 Uiso 1 1 calc R U . . .
H22C H 0.195217 0.462079 0.803290 0.036 Uiso 1 1 calc R U . . .
C23 C 0.3639(2) 0.3286(2) 0.77672(12) 0.0231(7) Uani 1 1 d . . . . .
H23A H 0.335754 0.350854 0.808161 0.028 Uiso 1 1 calc R U . . .
H23B H 0.364010 0.265141 0.779408 0.028 Uiso 1 1 calc R U . . .
C24 C 0.4671(2) 0.3577(2) 0.77714(13) 0.0287(8) Uani 1 1 d . . . . .
H24 H 0.467047 0.421858 0.775713 0.034 Uiso 1 1 calc R U . . .
C25 C 0.5192(3) 0.3259(3) 0.73121(16) 0.0466(11) Uani 1 1 d . . . . .
H25A H 0.583582 0.349458 0.731967 0.070 Uiso 1 1 calc R U . . .
H25B H 0.485606 0.344674 0.700043 0.070 Uiso 1 1 calc R U . . .
H25C H 0.522280 0.263037 0.731904 0.070 Uiso 1 1 calc R U . . .
C26 C 0.5211(3) 0.3316(3) 0.82602(15) 0.0433(10) Uani 1 1 d . . . . .
H26A H 0.585381 0.355198 0.825673 0.065 Uiso 1 1 calc R U . . .
H26B H 0.524254 0.268855 0.828156 0.065 Uiso 1 1 calc R U . . .
H26C H 0.488241 0.354155 0.855525 0.065 Uiso 1 1 calc R U . . .
C27 C 0.2961(2) 0.4731(2) 0.68378(12) 0.0234(7) Uani 1 1 d . . . . .
H27A H 0.362478 0.473708 0.672661 0.028 Uiso 1 1 calc R U . . .
H27B H 0.255432 0.473261 0.652495 0.028 Uiso 1 1 calc R U . . .
C28 C 0.2791(2) 0.55872(19) 0.71117(11) 0.0186(6) Uani 1 1 d . . . . .
H28 H 0.215377 0.555763 0.726658 0.022 Uiso 1 1 calc R U . . .
C29 C 0.2793(2) 0.6358(2) 0.67516(12) 0.0262(7) Uani 1 1 d . . . . .
H29A H 0.261500 0.687682 0.693764 0.039 Uiso 1 1 calc R U . . .
H29B H 0.233690 0.626040 0.646967 0.039 Uiso 1 1 calc R U . . .
H29C H 0.342702 0.643244 0.661684 0.039 Uiso 1 1 calc R U . . .
C30 C 0.3526(2) 0.5724(2) 0.75427(12) 0.0229(7) Uani 1 1 d . . . . .
H30A H 0.342909 0.628809 0.769791 0.034 Uiso 1 1 calc R U . . .
H30B H 0.416288 0.569552 0.740578 0.034 Uiso 1 1 calc R U . . .
H30C H 0.345582 0.527512 0.780041 0.034 Uiso 1 1 calc R U . . .
C31 C 0.6684(2) 0.5144(2) 0.57233(11) 0.0192(6) Uani 1 1 d . . . . .
H31A H 0.694317 0.573051 0.568568 0.023 Uiso 1 1 calc R U . . .
H31B H 0.646230 0.495695 0.538014 0.023 Uiso 1 1 calc R U . . .
C32 C 0.5809(2) 0.5218(2) 0.60500(11) 0.0206(7) Uani 1 1 d . . . . .
H32 H 0.554589 0.462650 0.608985 0.025 Uiso 1 1 calc R U . . .
C33 C 0.5032(2) 0.5771(2) 0.58018(13) 0.0284(8) Uani 1 1 d . . . . .
H33A H 0.445744 0.573185 0.600096 0.043 Uiso 1 1 calc R U . . .
H33B H 0.489598 0.556614 0.545482 0.043 Uiso 1 1 calc R U . . .
H33C H 0.524309 0.637007 0.579042 0.043 Uiso 1 1 calc R U . . .
C34 C 0.6062(2) 0.5554(3) 0.65804(13) 0.0356(9) Uani 1 1 d . . . . .
H34A H 0.549064 0.557240 0.678321 0.053 Uiso 1 1 calc R U . . .
H34B H 0.632766 0.613269 0.655469 0.053 Uiso 1 1 calc R U . . .
H34C H 0.652903 0.517179 0.674479 0.053 Uiso 1 1 calc R U . . .
C35 C 0.7242(2) 0.32297(19) 0.61614(11) 0.0187(6) Uani 1 1 d . . . . .
H35A H 0.673938 0.335017 0.640624 0.022 Uiso 1 1 calc R U . . .
H35B H 0.693519 0.295269 0.586060 0.022 Uiso 1 1 calc R U . . .
C36 C 0.7927(2) 0.2577(2) 0.64083(12) 0.0211(7) Uani 1 1 d . . . . .
H36 H 0.856000 0.266511 0.625610 0.025 Uiso 1 1 calc R U . . .
C37 C 0.7628(3) 0.1651(2) 0.63003(14) 0.0321(8) Uani 1 1 d . . . . .
H37A H 0.807382 0.125742 0.647228 0.048 Uiso 1 1 calc R U . . .
H37B H 0.762719 0.154559 0.593260 0.048 Uiso 1 1 calc R U . . .
H37C H 0.699062 0.155432 0.642661 0.048 Uiso 1 1 calc R U . . .
C38 C 0.8042(2) 0.2726(2) 0.69795(13) 0.0300(8) Uani 1 1 d . . . . .
H38A H 0.849083 0.230653 0.712493 0.045 Uiso 1 1 calc R U . . .
H38B H 0.742822 0.265920 0.713891 0.045 Uiso 1 1 calc R U . . .
H38C H 0.828291 0.330790 0.704216 0.045 Uiso 1 1 calc R U . . .
C39 C 0.8721(2) 0.4802(2) 0.64729(11) 0.0202(6) Uani 1 1 d . . . . .
H39A H 0.836502 0.495627 0.677881 0.024 Uiso 1 1 calc R U . . .
H39B H 0.914633 0.431990 0.656883 0.024 Uiso 1 1 calc R U . . .
C40 C 0.9339(2) 0.5573(2) 0.63355(12) 0.0199(6) Uani 1 1 d . . . . .
H40 H 0.955696 0.548559 0.598044 0.024 Uiso 1 1 calc R U . . .
C41 C 0.8771(2) 0.6405(2) 0.63443(15) 0.0348(9) Uani 1 1 d . . . . .
H41A H 0.916169 0.687941 0.622449 0.052 Uiso 1 1 calc R U . . .
H41B H 0.857799 0.652249 0.669274 0.052 Uiso 1 1 calc R U . . .
H41C H 0.820667 0.634723 0.612129 0.052 Uiso 1 1 calc R U . . .
C42 C 1.0215(2) 0.5668(2) 0.66822(12) 0.0247(7) Uani 1 1 d . . . . .
H42A H 1.056054 0.618795 0.658958 0.037 Uiso 1 1 calc R U . . .
H42B H 1.062530 0.516571 0.664344 0.037 Uiso 1 1 calc R U . . .
H42C H 1.002328 0.571033 0.703676 0.037 Uiso 1 1 calc R U . . .
C43 C 0.8537(2) 0.41781(19) 0.52947(11) 0.0183(6) Uani 1 1 d . . . . .
H43A H 0.840604 0.466564 0.506136 0.022 Uiso 1 1 calc R U . . .
H43B H 0.921707 0.420376 0.539384 0.022 Uiso 1 1 calc R U . . .
C44 C 0.8368(2) 0.3345(2) 0.49941(12) 0.0205(6) Uani 1 1 d . . . . .
H44 H 0.840970 0.285690 0.524096 0.025 Uiso 1 1 calc R U . . .
C45 C 0.7381(2) 0.3327(2) 0.47437(13) 0.0273(7) Uani 1 1 d . . . . .
H45A H 0.726314 0.275937 0.459348 0.041 Uiso 1 1 calc R U . . .
H45B H 0.733793 0.376543 0.447669 0.041 Uiso 1 1 calc R U . . .
H45C H 0.690751 0.344377 0.500019 0.041 Uiso 1 1 calc R U . . .
C46 C 0.9108(2) 0.3191(2) 0.45883(13) 0.0283(7) Uani 1 1 d . . . . .
H46A H 0.895538 0.266038 0.440265 0.042 Uiso 1 1 calc R U . . .
H46B H 0.973614 0.313818 0.475292 0.042 Uiso 1 1 calc R U . . .
H46C H 0.910529 0.367493 0.435005 0.042 Uiso 1 1 calc R U . . .
N1 N 0.24955(16) 0.08740(16) 0.53931(9) 0.0173(5) Uani 1 1 d . . . . .
Nd1 Nd 0.26131(2) 0.19168(2) 0.60273(2) 0.01330(5) Uani 1 1 d . . . . .
O1 O 0.42884(14) 0.14418(14) 0.61749(8) 0.0238(5) Uani 1 1 d . . . . .
O2 O 0.30192(14) 0.10057(13) 0.68230(8) 0.0190(4) Uani 1 1 d . . . . .
O3 O 0.12843(13) 0.13724(13) 0.65759(7) 0.0173(4) Uani 1 1 d . . . . .
O4 O 0.09251(13) 0.22545(13) 0.57399(7) 0.0166(4) Uani 1 1 d . . . . .
O5 O 0.22096(13) 0.34545(13) 0.57752(8) 0.0184(4) Uani 1 1 d . . . . .
O6 O 0.39173(13) 0.28147(13) 0.56471(8) 0.0200(5) Uani 1 1 d . . . . .
Si1 Si 0.25036(6) -0.02292(5) 0.54863(3) 0.01914(18) Uani 1 1 d . . . . .
Si2 Si 0.23539(6) 0.11945(6) 0.47622(3) 0.01997(18) Uani 1 1 d . . . . .
Al1 Al 0.27574(6) 0.35988(6) 0.71843(3) 0.0189(2) Uani 1 1 d . . . . .
H1 H 0.296(2) 0.2841(18) 0.6734(11) 0.016(8) Uiso 1 1 d . . . . .
Al2 Al 0.77785(6) 0.43696(6) 0.59350(3) 0.01689(19) Uani 1 1 d . . . . .

loop_
_atom_site_aniso_label
_atom_site_aniso_U_11
_atom_site_aniso_U_22
_atom_site_aniso_U_33
_atom_site_aniso_U_23
_atom_site_aniso_U_13
_atom_site_aniso_U_12
C1 0.0187(15) 0.0304(19) 0.0289(18) 0.0023(15) -0.0038(13) 0.0088(13)
C2 0.0181(15) 0.041(2) 0.0233(17) 0.0056(15) -0.0074(13) 0.0065(14)
C3 0.0277(16) 0.0262(18) 0.0120(14) 0.0021(13) 0.0029(12) 0.0039(13)
C4 0.0203(15) 0.0260(18) 0.0151(15) 0.0060(13) 0.0011(12) 0.0002(12)
C5 0.0115(13) 0.0271(18) 0.0267(17) -0.0010(14) 0.0008(12) -0.0021(12)
C6 0.0132(13) 0.0244(17) 0.0227(16) 0.0002(13) -0.0029(12) -0.0041(12)
C7 0.0181(14) 0.0206(16) 0.0259(16) 0.0004(14) 0.0021(12) 0.0048(12)
C8 0.0185(15) 0.0200(16) 0.0247(17) 0.0037(13) 0.0009(12) 0.0036(12)
C9 0.0300(17) 0.0158(16) 0.0177(15) 0.0004(12) 0.0061(13) -0.0068(13)
C10 0.0262(16) 0.0241(18) 0.0191(16) -0.0012(13) 0.0039(13) -0.0109(13)
C11 0.0103(14) 0.040(2) 0.0298(18) -0.0009(16) 0.0018(12) -0.0025(13)
C12 0.0169(15) 0.040(2) 0.0245(17) 0.0020(15) 0.0044(13) 0.0052(14)
C13 0.0332(18) 0.0190(17) 0.0277(18) 0.0014(14) 0.0024(14) -0.0047(14)
C14 0.0301(17) 0.0256(19) 0.0287(18) -0.0021(15) 0.0005(14) 0.0076(14)
C15 0.0295(17) 0.0248(18) 0.0301(19) -0.0061(15) 0.0032(14) -0.0077(14)
C16 0.0273(17) 0.0288(19) 0.0234(17) -0.0015(14) 0.0016(13) -0.0019(14)
C17 0.0293(18) 0.041(2) 0.0207(17) -0.0042(15) -0.0077(14) 0.0093(15)
C18 0.059(2) 0.027(2) 0.0200(17) 0.0041(15) -0.0121(17) -0.0090(17)
C19 0.0217(15) 0.0203(16) 0.0220(16) -0.0040(13) -0.0014(12) 0.0014(12)
C20 0.0186(14) 0.0198(17) 0.0234(16) 0.0004(13) -0.0028(12) 0.0030(12)
C21 0.0241(17) 0.037(2) 0.0320(19) 0.0003(16) 0.0020(14) -0.0006(14)
C22 0.0284(17) 0.0257(18) 0.0186(16) 0.0009(14) 0.0029(13) 0.0060(13)
C23 0.0227(15) 0.0251(18) 0.0214(16) -0.0056(13) -0.0010(13) 0.0023(13)
C24 0.0210(16) 0.0233(18) 0.041(2) -0.0062(16) -0.0058(14) 0.0024(13)
C25 0.0229(18) 0.068(3) 0.049(3) -0.008(2) 0.0029(17) 0.0018(18)
C26 0.0296(19) 0.052(3) 0.047(2) -0.009(2) -0.0173(17) 0.0047(17)
C27 0.0231(16) 0.0240(18) 0.0231(17) -0.0032(14) -0.0002(13) -0.0027(13)
C28 0.0183(14) 0.0202(16) 0.0174(15) -0.0042(12) 0.0011(12) 0.0018(12)
C29 0.0288(17) 0.0230(18) 0.0271(18) -0.0008(14) 0.0035(14) -0.0017(13)
C30 0.0201(15) 0.0244(17) 0.0239(17) -0.0088(14) -0.0039(13) 0.0017(13)
C31 0.0172(14) 0.0217(17) 0.0187(15) -0.0001(13) 0.0007(12) 0.0014(12)
C32 0.0162(14) 0.0266(18) 0.0190(16) -0.0010(13) -0.0007(12) 0.0005(12)
C33 0.0199(15) 0.033(2) 0.0319(19) -0.0033(16) 0.0027(14) 0.0047(14)
C34 0.0210(16) 0.062(3) 0.0237(18) -0.0103(18) 0.0011(14) 0.0042(16)
C35 0.0151(13) 0.0237(17) 0.0173(15) -0.0006(13) -0.0010(11) -0.0015(12)
C36 0.0164(14) 0.0206(17) 0.0263(17) 0.0017(13) 0.0043(12) -0.0004(12)
C37 0.039(2) 0.0232(19) 0.034(2) -0.0023(15) 0.0091(16) -0.0006(15)
C38 0.0272(17) 0.0307(19) 0.0316(19) 0.0097(16) -0.0095(14) -0.0060(14)
C39 0.0183(14) 0.0229(17) 0.0195(16) 0.0025(13) 0.0027(12) 0.0000(12)
C40 0.0195(14) 0.0226(17) 0.0176(15) -0.0009(13) -0.0029(12) -0.0010(12)
C41 0.0314(19) 0.0225(19) 0.050(2) 0.0043(17) -0.0123(17) -0.0051(15)
C42 0.0171(14) 0.0314(19) 0.0257(17) 0.0011(14) 0.0000(13) -0.0022(13)
C43 0.0179(14) 0.0178(16) 0.0192(15) 0.0027(13) -0.0010(12) 0.0012(12)
C44 0.0203(15) 0.0221(17) 0.0193(16) 0.0014(13) 0.0020(12) -0.0017(12)
C45 0.0260(17) 0.0312(19) 0.0244(17) -0.0040(15) -0.0034(14) -0.0014(14)
C46 0.0315(18) 0.028(2) 0.0253(17) -0.0046(15) 0.0064(14) -0.0031(14)
N1 0.0148(11) 0.0197(14) 0.0173(13) -0.0002(11) -0.0002(10) -0.0011(10)
Nd1 0.01157(7) 0.01563(8) 0.01264(8) -0.00081(7) -0.00081(5) -0.00007(6)
O1 0.0164(10) 0.0340(14) 0.0211(12) 0.0050(10) 0.0030(9) 0.0075(9)
O2 0.0173(10) 0.0232(12) 0.0164(11) 0.0024(9) -0.0009(8) 0.0033(8)
O3 0.0124(9) 0.0217(11) 0.0177(11) 0.0034(9) -0.0014(8) -0.0017(8)
O4 0.0151(10) 0.0157(10) 0.0188(11) -0.0005(9) -0.0007(8) 0.0003(8)
O5 0.0167(10) 0.0189(11) 0.0197(11) 0.0035(9) -0.0002(8) -0.0006(8)
O6 0.0148(10) 0.0246(12) 0.0206(11) -0.0026(9) 0.0005(8) -0.0034(8)
Si1 0.0199(4) 0.0174(4) 0.0202(4) -0.0034(4) 0.0005(3) 0.0002(3)
Si2 0.0235(4) 0.0211(5) 0.0152(4) -0.0031(4) -0.0026(3) -0.0004(3)
Al1 0.0193(4) 0.0198(5) 0.0173(5) -0.0042(4) -0.0018(4) 0.0010(4)
Al2 0.0149(4) 0.0175(5) 0.0182(5) 0.0006(4) -0.0009(3) 0.0000(3)

loop_
_atom_type_symbol
_atom_type_description
_atom_type_scat_dispersion_real
_atom_type_scat_dispersion_imag
_atom_type_scat_source
C C 0.0033 0.0016 'International Tables Vol C Tables 4.2.6.8 and 6.1.1.4'
H H 0.0000 0.0000 'International Tables Vol C Tables 4.2.6.8 and 6.1.1.4'
N N 0.0061 0.0033 'International Tables Vol C Tables 4.2.6.8 and 6.1.1.4'
Nd Nd -0.1943 3.0179 'International Tables Vol C Tables 4.2.6.8 and 6.1.1.4'
O O 0.0106 0.0060 'International Tables Vol C Tables 4.2.6.8 and 6.1.1.4'
Si Si 0.0817 0.0704 'International Tables Vol C Tables 4.2.6.8 and 6.1.1.4'
Al Al 0.0645 0.0514 'International Tables Vol C Tables 4.2.6.8 and 6.1.1.4'

loop_
_geom_angle_atom_site_label_1
_geom_angle_atom_site_label_2
_geom_angle_atom_site_label_3
_geom_angle
_geom_angle_site_symmetry_1
_geom_angle_site_symmetry_3
_geom_angle_publ_flag
O1 C1 C2 105.7(2) . . ?
O1 C1 H1A 110.6 . . ?
C2 C1 H1A 110.6 . . ?
O1 C1 H1B 110.6 . . ?
C2 C1 H1B 110.6 . . ?
H1A C1 H1B 108.7 . . ?
O2 C2 C1 106.5(2) . . ?
O2 C2 H2A 110.4 . . ?
C1 C2 H2A 110.4 . . ?
O2 C2 H2B 110.4 . . ?
C1 C2 H2B 110.4 . . ?
H2A C2 H2B 108.6 . . ?
O2 C3 C4 107.4(2) . . ?
O2 C3 H3A 110.2 . . ?
C4 C3 H3A 110.2 . . ?
O2 C3 H3B 110.2 . . ?
C4 C3 H3B 110.2 . . ?
H3A C3 H3B 108.5 . . ?
O3 C4 C3 107.5(2) . . ?
O3 C4 H4A 110.2 . . ?
C3 C4 H4A 110.2 . . ?
O3 C4 H4B 110.2 . . ?
C3 C4 H4B 110.2 . . ?
H4A C4 H4B 108.5 . . ?
O3 C5 C6 106.7(2) . . ?
O3 C5 H5A 110.4 . . ?
C6 C5 H5A 110.4 . . ?
O3 C5 H5B 110.4 . . ?
C6 C5 H5B 110.4 . . ?
H5A C5 H5B 108.6 . . ?
O4 C6 C5 109.8(2) . . ?
O4 C6 H6A 109.7 . . ?
C5 C6 H6A 109.7 . . ?
O4 C6 H6B 109.7 . . ?
C5 C6 H6B 109.7 . . ?
H6A C6 H6B 108.2 . . ?
O4 C7 C8 106.1(2) . . ?
O4 C7 H7A 110.5 . . ?
C8 C7 H7A 110.5 . . ?
O4 C7 H7B 110.5 . . ?
C8 C7 H7B 110.5 . . ?
H7A C7 H7B 108.7 . . ?
O5 C8 C7 106.5(2) . . ?
O5 C8 H8A 110.4 . . ?
C7 C8 H8A 110.4 . . ?
O5 C8 H8B 110.4 . . ?
C7 C8 H8B 110.4 . . ?
H8A C8 H8B 108.6 . . ?
O5 C9 C10 107.8(2) . . ?
O5 C9 H9A 110.1 . . ?
C10 C9 H9A 110.1 . . ?
O5 C9 H9B 110.1 . . ?
C10 C9 H9B 110.1 . . ?
H9A C9 H9B 108.5 . . ?
O6 C10 C9 109.0(2) . . ?
O6 C10 H10A 109.9 . . ?
C9 C10 H10A 109.9 . . ?
O6 C10 H10B 109.9 . . ?
C9 C10 H10B 109.9 . . ?
H10A C10 H10B 108.3 . . ?
O6 C11 C12 107.2(2) . . ?
O6 C11 H11A 110.3 . . ?
C12 C11 H11A 110.3 . . ?
O6 C11 H11B 110.3 . . ?
C12 C11 H11B 110.3 . . ?
H11A C11 H11B 108.5 . . ?
O1 C12 C11 105.0(3) . . ?
O1 C12 H12A 110.8 . . ?
C11 C12 H12A 110.8 . . ?
O1 C12 H12B 110.8 . . ?
C11 C12 H12B 110.8 . . ?
H12A C12 H12B 108.8 . . ?
Si1 C13 H13A 109.5 . . ?
Si1 C13 H13B 109.5 . . ?
H13A C13 H13B 109.5 . . ?
Si1 C13 H13C 109.5 . . ?
H13A C13 H13C 109.5 . . ?
H13B C13 H13C 109.5 . . ?
Si1 C14 H14A 109.5 . . ?
Si1 C14 H14B 109.5 . . ?
H14A C14 H14B 109.5 . . ?
Si1 C14 H14C 109.5 . . ?
H14A C14 H14C 109.5 . . ?
H14B C14 H14C 109.5 . . ?
Si1 C15 H15A 109.5 . . ?
Si1 C15 H15B 109.5 . . ?
H15A C15 H15B 109.5 . . ?
Si1 C15 H15C 109.5 . . ?
H15A C15 H15C 109.5 . . ?
H15B C15 H15C 109.5 . . ?
Si2 C16 H16A 109.5 . . ?
Si2 C16 H16B 109.5 . . ?
H16A C16 H16B 109.5 . . ?
Si2 C16 H16C 109.5 . . ?
H16A C16 H16C 109.5 . . ?
H16B C16 H16C 109.5 . . ?
Si2 C17 H17A 109.5 . . ?
Si2 C17 H17B 109.5 . . ?
H17A C17 H17B 109.5 . . ?
Si2 C17 H17C 109.5 . . ?
H17A C17 H17C 109.5 . . ?
H17B C17 H17C 109.5 . . ?
Si2 C18 H18A 109.5 . . ?
Si2 C18 H18B 109.5 . . ?
H18A C18 H18B 109.5 . . ?
Si2 C18 H18C 109.5 . . ?
H18A C18 H18C 109.5 . . ?
H18B C18 H18C 109.5 . . ?
C20 C19 Al1 118.1(2) . . ?
C20 C19 H19A 107.8 . . ?
Al1 C19 H19A 107.8 . . ?
C20 C19 H19B 107.8 . . ?
Al1 C19 H19B 107.8 . . ?
H19A C19 H19B 107.1 . . ?
C22 C20 C21 109.7(3) . . ?
C22 C20 C19 111.2(3) . . ?
C21 C20 C19 112.3(3) . . ?
C22 C20 H20 107.8 . . ?
C21 C20 H20 107.8 . . ?
C19 C20 H20 107.8 . . ?
C20 C21 H21A 109.5 . . ?
C20 C21 H21B 109.5 . . ?
H21A C21 H21B 109.5 . . ?
C20 C21 H21C 109.5 . . ?
H21A C21 H21C 109.5 . . ?
H21B C21 H21C 109.5 . . ?
C20 C22 H22A 109.5 . . ?
C20 C22 H22B 109.5 . . ?
H22A C22 H22B 109.5 . . ?
C20 C22 H22C 109.5 . . ?
H22A C22 H22C 109.5 . . ?
H22B C22 H22C 109.5 . . ?
C24 C23 Al1 120.4(2) . . ?
C24 C23 H23A 107.2 . . ?
Al1 C23 H23A 107.2 . . ?
C24 C23 H23B 107.2 . . ?
Al1 C23 H23B 107.2 . . ?
H23A C23 H23B 106.9 . . ?
C25 C24 C23 112.5(3) . . ?
C25 C24 C26 109.9(3) . . ?
C23 C24 C26 112.4(3) . . ?
C25 C24 H24 107.2 . . ?
C23 C24 H24 107.2 . . ?
C26 C24 H24 107.2 . . ?
C24 C25 H25A 109.5 . . ?
C24 C25 H25B 109.5 . . ?
H25A C25 H25B 109.5 . . ?
C24 C25 H25C 109.5 . . ?
H25A C25 H25C 109.5 . . ?
H25B C25 H25C 109.5 . . ?
C24 C26 H26A 109.5 . . ?
C24 C26 H26B 109.5 . . ?
H26A C26 H26B 109.5 . . ?
C24 C26 H26C 109.5 . . ?
H26A C26 H26C 109.5 . . ?
H26B C26 H26C 109.5 . . ?
C28 C27 Al1 121.5(2) . . ?
C28 C27 H27A 107.0 . . ?
Al1 C27 H27A 107.0 . . ?
C28 C27 H27B 107.0 . . ?
Al1 C27 H27B 107.0 . . ?
H27A C27 H27B 106.7 . . ?
C29 C28 C30 109.7(3) . . ?
C29 C28 C27 112.9(3) . . ?
C30 C28 C27 110.8(2) . . ?
C29 C28 H28 107.8 . . ?
C30 C28 H28 107.8 . . ?
C27 C28 H28 107.8 . . ?
C28 C29 H29A 109.5 . . ?
C28 C29 H29B 109.5 . . ?
H29A C29 H29B 109.5 . . ?
C28 C29 H29C 109.5 . . ?
H29A C29 H29C 109.5 . . ?
H29B C29 H29C 109.5 . . ?
C28 C30 H30A 109.5 . . ?
C28 C30 H30B 109.5 . . ?
H30A C30 H30B 109.5 . . ?
C28 C30 H30C 109.5 . . ?
H30A C30 H30C 109.5 . . ?
H30B C30 H30C 109.5 . . ?
C32 C31 Al2 120.9(2) . . ?
C32 C31 H31A 107.1 . . ?
Al2 C31 H31A 107.1 . . ?
C32 C31 H31B 107.1 . . ?
Al2 C31 H31B 107.1 . . ?
H31A C31 H31B 106.8 . . ?
C34 C32 C33 110.2(3) . . ?
C34 C32 C31 111.6(2) . . ?
C33 C32 C31 112.7(3) . . ?
C34 C32 H32 107.4 . . ?
C33 C32 H32 107.4 . . ?
C31 C32 H32 107.4 . . ?
C32 C33 H33A 109.5 . . ?
C32 C33 H33B 109.5 . . ?
H33A C33 H33B 109.5 . . ?
C32 C33 H33C 109.5 . . ?
H33A C33 H33C 109.5 . . ?
H33B C33 H33C 109.5 . . ?
C32 C34 H34A 109.5 . . ?
C32 C34 H34B 109.5 . . ?
H34A C34 H34B 109.5 . . ?
C32 C34 H34C 109.5 . . ?
H34A C34 H34C 109.5 . . ?
H34B C34 H34C 109.5 . . ?
C36 C35 Al2 117.9(2) . . ?
C36 C35 H35A 107.8 . . ?
Al2 C35 H35A 107.8 . . ?
C36 C35 H35B 107.8 . . ?
Al2 C35 H35B 107.8 . . ?
H35A C35 H35B 107.2 . . ?
C38 C36 C37 110.4(3) . . ?
C38 C36 C35 111.4(3) . . ?
C37 C36 C35 112.3(3) . . ?
C38 C36 H36 107.5 . . ?
C37 C36 H36 107.5 . . ?
C35 C36 H36 107.5 . . ?
C36 C37 H37A 109.5 . . ?
C36 C37 H37B 109.5 . . ?
H37A C37 H37B 109.5 . . ?
C36 C37 H37C 109.5 . . ?
H37A C37 H37C 109.5 . . ?
H37B C37 H37C 109.5 . . ?
C36 C38 H38A 109.5 . . ?
C36 C38 H38B 109.5 . . ?
H38A C38 H38B 109.5 . . ?
C36 C38 H38C 109.5 . . ?
H38A C38 H38C 109.5 . . ?
H38B C38 H38C 109.5 . . ?
C40 C39 Al2 117.6(2) . . ?
C40 C39 H39A 107.9 . . ?
Al2 C39 H39A 107.9 . . ?
C40 C39 H39B 107.9 . . ?
Al2 C39 H39B 107.9 . . ?
H39A C39 H39B 107.2 . . ?
C42 C40 C41 109.2(3) . . ?
C42 C40 C39 113.2(3) . . ?
C41 C40 C39 110.9(3) . . ?
C42 C40 H40 107.8 . . ?
C41 C40 H40 107.8 . . ?
C39 C40 H40 107.8 . . ?
C40 C41 H41A 109.5 . . ?
C40 C41 H41B 109.5 . . ?
H41A C41 H41B 109.5 . . ?
C40 C41 H41C 109.5 . . ?
H41A C41 H41C 109.5 . . ?
H41B C41 H41C 109.5 . . ?
C40 C42 H42A 109.5 . . ?
C40 C42 H42B 109.5 . . ?
H42A C42 H42B 109.5 . . ?
C40 C42 H42C 109.5 . . ?
H42A C42 H42C 109.5 . . ?
H42B C42 H42C 109.5 . . ?
C44 C43 Al2 118.0(2) . . ?
C44 C43 H43A 107.8 . . ?
Al2 C43 H43A 107.8 . . ?
C44 C43 H43B 107.8 . . ?
Al2 C43 H43B 107.8 . . ?
H43A C43 H43B 107.1 . . ?
C45 C44 C46 109.3(3) . . ?
C45 C44 C43 111.4(3) . . ?
C46 C44 C43 113.0(3) . . ?
C45 C44 H44 107.6 . . ?
C46 C44 H44 107.6 . . ?
C43 C44 H44 107.6 . . ?
C44 C45 H45A 109.5 . . ?
C44 C45 H45B 109.5 . . ?
H45A C45 H45B 109.5 . . ?
C44 C45 H45C 109.5 . . ?
H45A C45 H45C 109.5 . . ?
H45B C45 H45C 109.5 . . ?
C44 C46 H46A 109.5 . . ?
C44 C46 H46B 109.5 . . ?
H46A C46 H46B 109.5 . . ?
C44 C46 H46C 109.5 . . ?
H46A C46 H46C 109.5 . . ?
H46B C46 H46C 109.5 . . ?
Si1 N1 Si2 114.78(14) . . ?
Si1 N1 Nd1 126.08(13) . . ?
Si2 N1 Nd1 119.12(13) . . ?
N1 Nd1 O1 87.31(8) . . ?
N1 Nd1 O4 83.34(7) . . ?
O1 Nd1 O4 170.36(7) . . ?
N1 Nd1 O6 98.05(7) . . ?
O1 Nd1 O6 61.93(7) . . ?
O4 Nd1 O6 117.09(6) . . ?
N1 Nd1 O5 117.30(8) . . ?
O1 Nd1 O5 121.53(7) . . ?
O4 Nd1 O5 61.68(6) . . ?
O6 Nd1 O5 62.58(6) . . ?
N1 Nd1 O3 97.72(7) . . ?
O1 Nd1 O3 121.62(7) . . ?
O4 Nd1 O3 62.29(6) . . ?
O6 Nd1 O3 164.00(7) . . ?
O5 Nd1 O3 107.30(6) . . ?
N1 Nd1 O2 101.93(8) . . ?
O1 Nd1 O2 61.53(6) . . ?
O4 Nd1 O2 122.78(6) . . ?
O6 Nd1 O2 118.33(6) . . ?
O5 Nd1 O2 140.53(6) . . ?
O3 Nd1 O2 60.53(6) . . ?
N1 Nd1 H1 170.1(7) . . ?
O1 Nd1 H1 83.5(7) . . ?
O4 Nd1 H1 106.0(7) . . ?
O6 Nd1 H1 80.8(7) . . ?
O5 Nd1 H1 71.0(7) . . ?
O3 Nd1 H1 84.1(7) . . ?
O2 Nd1 H1 70.4(7) . . ?
C1 O1 C12 117.4(2) . . ?
C1 O1 Nd1 122.27(17) . . ?
C12 O1 Nd1 113.81(17) . . ?
C2 O2 C3 112.3(2) . . ?
C2 O2 Nd1 118.89(17) . . ?
C3 O2 Nd1 115.34(16) . . ?
C5 O3 C4 111.7(2) . . ?
C5 O3 Nd1 123.18(16) . . ?
C4 O3 Nd1 124.99(15) . . ?
C6 O4 C7 114.2(2) . . ?
C6 O4 Nd1 112.43(16) . . ?
C7 O4 Nd1 112.12(16) . . ?
C8 O5 C9 110.8(2) . . ?
C8 O5 Nd1 122.18(16) . . ?
C9 O5 Nd1 122.83(17) . . ?
C11 O6 C10 111.0(2) . . ?
C11 O6 Nd1 121.03(18) . . ?
C10 O6 Nd1 117.64(16) . . ?
N1 Si1 C13 113.88(14) . . ?
N1 Si1 C14 112.34(14) . . ?
C13 Si1 C14 106.99(15) . . ?
N1 Si1 C15 112.90(14) . . ?
C13 Si1 C15 102.76(15) . . ?
C14 Si1 C15 107.28(15) . . ?
N1 Si2 C18 112.49(14) . . ?
N1 Si2 C17 113.50(14) . . ?
C18 Si2 C17 103.26(17) . . ?
N1 Si2 C16 113.66(14) . . ?
C18 Si2 C16 104.30(17) . . ?
C17 Si2 C16 108.75(15) . . ?
C23 Al1 C27 117.73(14) . . ?
C23 Al1 C19 111.81(14) . . ?
C27 Al1 C19 112.60(13) . . ?
C23 Al1 H1 104.5(10) . . ?
C27 Al1 H1 105.4(10) . . ?
C19 Al1 H1 103.1(10) . . ?
C35 Al2 C31 108.24(12) . . ?
C35 Al2 C39 109.25(12) . . ?
C31 Al2 C39 118.33(13) . . ?
C35 Al2 C43 108.87(13) . . ?
C31 Al2 C43 105.95(12) . . ?
C39 Al2 C43 105.85(12) . . ?

loop_
_geom_bond_atom_site_label_1
_geom_bond_atom_site_label_2
_geom_bond_distance
_geom_bond_site_symmetry_2
_geom_bond_publ_flag
C1 O1 1.426(4) . ?
C1 C2 1.491(4) . ?
C1 H1A 0.9900 . ?
C1 H1B 0.9900 . ?
C2 O2 1.443(3) . ?
C2 H2A 0.9900 . ?
C2 H2B 0.9900 . ?
C3 O2 1.444(3) . ?
C3 C4 1.496(4) . ?
C3 H3A 0.9900 . ?
C3 H3B 0.9900 . ?
C4 O3 1.445(3) . ?
C4 H4A 0.9900 . ?
C4 H4B 0.9900 . ?
C5 O3 1.438(3) . ?
C5 C6 1.510(4) . ?
C5 H5A 0.9900 . ?
C5 H5B 0.9900 . ?
C6 O4 1.439(3) . ?
C6 H6A 0.9900 . ?
C6 H6B 0.9900 . ?
C7 O4 1.443(3) . ?
C7 C8 1.497(4) . ?
C7 H7A 0.9900 . ?
C7 H7B 0.9900 . ?
C8 O5 1.439(3) . ?
C8 H8A 0.9900 . ?
C8 H8B 0.9900 . ?
C9 O5 1.444(3) . ?
C9 C10 1.500(4) . ?
C9 H9A 0.9900 . ?
C9 H9B 0.9900 . ?
C10 O6 1.444(4) . ?
C10 H10A 0.9900 . ?
C10 H10B 0.9900 . ?
C11 O6 1.442(3) . ?
C11 C12 1.493(5) . ?
C11 H11A 0.9900 . ?
C11 H11B 0.9900 . ?
C12 O1 1.441(4) . ?
C12 H12A 0.9900 . ?
C12 H12B 0.9900 . ?
C13 Si1 1.875(3) . ?
C13 H13A 0.9800 . ?
C13 H13B 0.9800 . ?
C13 H13C 0.9800 . ?
C14 Si1 1.880(3) . ?
C14 H14A 0.9800 . ?
C14 H14B 0.9800 . ?
C14 H14C 0.9800 . ?
C15 Si1 1.881(3) . ?
C15 H15A 0.9800 . ?
C15 H15B 0.9800 . ?
C15 H15C 0.9800 . ?
C16 Si2 1.883(3) . ?
C16 H16A 0.9800 . ?
C16 H16B 0.9800 . ?
C16 H16C 0.9800 . ?
C17 Si2 1.875(3) . ?
C17 H17A 0.9800 . ?
C17 H17B 0.9800 . ?
C17 H17C 0.9800 . ?
C18 Si2 1.869(4) . ?
C18 H18A 0.9800 . ?
C18 H18B 0.9800 . ?
C18 H18C 0.9800 . ?
C19 C20 1.537(4) . ?
C19 Al1 2.018(3) . ?
C19 H19A 0.9900 . ?
C19 H19B 0.9900 . ?
C20 C22 1.523(4) . ?
C20 C21 1.528(4) . ?
C20 H20 1.0000 . ?
C21 H21A 0.9800 . ?
C21 H21B 0.9800 . ?
C21 H21C 0.9800 . ?
C22 H22A 0.9800 . ?
C22 H22B 0.9800 . ?
C22 H22C 0.9800 . ?
C23 C24 1.527(4) . ?
C23 Al1 2.007(3) . ?
C23 H23A 0.9900 . ?
C23 H23B 0.9900 . ?
C24 C25 1.515(5) . ?
C24 C26 1.530(5) . ?
C24 H24 1.0000 . ?
C25 H25A 0.9800 . ?
C25 H25B 0.9800 . ?
C25 H25C 0.9800 . ?
C26 H26A 0.9800 . ?
C26 H26B 0.9800 . ?
C26 H26C 0.9800 . ?
C27 C28 1.537(4) . ?
C27 Al1 2.009(3) . ?
C27 H27A 0.9900 . ?
C27 H27B 0.9900 . ?
C28 C29 1.529(4) . ?
C28 C30 1.530(4) . ?
C28 H28 1.0000 . ?
C29 H29A 0.9800 . ?
C29 H29B 0.9800 . ?
C29 H29C 0.9800 . ?
C30 H30A 0.9800 . ?
C30 H30B 0.9800 . ?
C30 H30C 0.9800 . ?
C31 C32 1.529(4) . ?
C31 Al2 2.027(3) . ?
C31 H31A 0.9900 . ?
C31 H31B 0.9900 . ?
C32 C34 1.522(4) . ?
C32 C33 1.528(4) . ?
C32 H32 1.0000 . ?
C33 H33A 0.9800 . ?
C33 H33B 0.9800 . ?
C33 H33C 0.9800 . ?
C34 H34A 0.9800 . ?
C34 H34B 0.9800 . ?
C34 H34C 0.9800 . ?
C35 C36 1.534(4) . ?
C35 Al2 2.026(3) . ?
C35 H35A 0.9900 . ?
C35 H35B 0.9900 . ?
C36 C38 1.523(4) . ?
C36 C37 1.528(4) . ?
C36 H36 1.0000 . ?
C37 H37A 0.9800 . ?
C37 H37B 0.9800 . ?
C37 H37C 0.9800 . ?
C38 H38A 0.9800 . ?
C38 H38B 0.9800 . ?
C38 H38C 0.9800 . ?
C39 C40 1.534(4) . ?
C39 Al2 2.030(3) . ?
C39 H39A 0.9900 . ?
C39 H39B 0.9900 . ?
C40 C42 1.523(4) . ?
C40 C41 1.525(4) . ?
C40 H40 1.0000 . ?
C41 H41A 0.9800 . ?
C41 H41B 0.9800 . ?
C41 H41C 0.9800 . ?
C42 H42A 0.9800 . ?
C42 H42B 0.9800 . ?
C42 H42C 0.9800 . ?
C43 C44 1.534(4) . ?
C43 Al2 2.042(3) . ?
C43 H43A 0.9900 . ?
C43 H43B 0.9900 . ?
C44 C45 1.525(4) . ?
C44 C46 1.534(4) . ?
C44 H44 1.0000 . ?
C45 H45A 0.9800 . ?
C45 H45B 0.9800 . ?
C45 H45C 0.9800 . ?
C46 H46A 0.9800 . ?
C46 H46B 0.9800 . ?
C46 H46C 0.9800 . ?
N1 Si1 1.735(3) . ?
N1 Si2 1.738(3) . ?
N1 Nd1 2.329(2) . ?
Nd1 O1 2.500(2) . ?
Nd1 O4 2.5369(19) . ?
Nd1 O6 2.541(2) . ?
Nd1 O5 2.545(2) . ?
Nd1 O3 2.5449(19) . ?
Nd1 O2 2.578(2) . ?
Nd1 H1 2.39(3) . ?
Al1 H1 1.70(3) . ?
